data_8102287
loop_
_publ_author_name
'Wen-Ying Zhang'
'Shuai Yuan'

_publ_section_title
;
 Crystal structure of bis(2,2'-bipyridine)(N-p-acetamidobenzenesulfonyl
 glycinato)-cobalt (II) perchlorate monohydrate,
 [Co(C10H8N2)2(C10H10N2O5S)]ClO4 &#x00B7; H2O
;
_journal_issue 2
_journal_name_full 'Zeitschrift f\"ur Kristallographie - New Crystal Structures'
_journal_page_first 142
_journal_volume 223
_journal_year 2008
_chemical_formula_sum 'C60 H56 Cl2 Co2 N12 O20 S2'
_chemical_formula_weight 1518.05
_space_group_IT_number 14
_symmetry_cell_setting monoclinic
_symmetry_space_group_name_Hall '-P 2yn'
_symmetry_space_group_name_H-M 'P 1 21/n 1'
_atom_sites_solution_hydrogens geom
_atom_sites_solution_primary direct
_atom_sites_solution_secondary difmap
_audit_creation_method SHELXL-97
_cell_angle_alpha 90.00
_cell_angle_beta 106.3700(10)
_cell_angle_gamma 90.00
_cell_formula_units_Z 2
_cell_length_a 13.6320(16)
_cell_length_b 14.9020(17)
_cell_length_c 16.2301(19)
_cell_measurement_reflns_used 6047
_cell_measurement_temperature 291(2)
_cell_measurement_theta_max 26.36
_cell_measurement_theta_min 2.62
_cell_volume 3163.4(6)
_computing_cell_refinement 'Bruker SMART'
_computing_data_collection 'Bruker SMART'
_computing_data_reduction 'Bruker SAINT'
_computing_molecular_graphics 'Bruker SHELXTL'
_computing_publication_material 'Bruker SHELXTL'
_computing_structure_refinement 'SHELXL-97 (Sheldrick, 1997)'
_computing_structure_solution 'SHELXS-97 (Sheldrick, 1990)'
_diffrn_ambient_temperature 291(2)
_diffrn_measured_fraction_theta_full 0.987
_diffrn_measured_fraction_theta_max 0.987
_diffrn_measurement_device_type 'CCD area detector'
_diffrn_measurement_method 'phi and omega scans'
_diffrn_radiation_monochromator graphite
_diffrn_radiation_source 'fine-focus sealed tube'
_diffrn_radiation_type MoK\a
_diffrn_radiation_wavelength 0.71073
_diffrn_reflns_av_R_equivalents 0.0352
_diffrn_reflns_av_sigmaI/netI 0.0355
_diffrn_reflns_limit_h_max 17
_diffrn_reflns_limit_h_min -17
_diffrn_reflns_limit_k_max 19
_diffrn_reflns_limit_k_min -19
_diffrn_reflns_limit_l_max 20
_diffrn_reflns_limit_l_min -21
_diffrn_reflns_number 25847
_diffrn_reflns_theta_full 27.50
_diffrn_reflns_theta_max 27.50
_diffrn_reflns_theta_min 2.62
_exptl_absorpt_coefficient_mu 0.762
_exptl_absorpt_correction_T_max 0.8443
_exptl_absorpt_correction_T_min 0.7075
_exptl_absorpt_correction_type multi-scan
_exptl_absorpt_process_details SADABS
_exptl_crystal_density_diffrn 1.594
_exptl_crystal_density_method 'not measured'
_exptl_crystal_F_000 1560
_exptl_crystal_size_max 0.49
_exptl_crystal_size_mid 0.30
_exptl_crystal_size_min 0.23
_refine_diff_density_max 0.762
_refine_diff_density_min -0.879
_refine_diff_density_rms 0.074
_refine_ls_extinction_method none
_refine_ls_goodness_of_fit_ref 1.025
_refine_ls_hydrogen_treatment constr
_refine_ls_matrix_type full
_refine_ls_number_parameters 456
_refine_ls_number_reflns 7172
_refine_ls_number_restraints 725
_refine_ls_restrained_S_all 1.038
_refine_ls_R_factor_all 0.0831
_refine_ls_R_factor_gt 0.0551
_refine_ls_shift/su_max 0.000
_refine_ls_shift/su_mean 0.000
_refine_ls_structure_factor_coef Fsqd
_refine_ls_weighting_details 'calc w=1/[\s^2^(Fo^2^)+(0.0824P)^2^+2.9379P] where P=(Fo^2^+2Fc^2^)/3'
_refine_ls_weighting_scheme calc
_refine_ls_wR_factor_gt 0.1449
_refine_ls_wR_factor_ref 0.1654
_reflns_number_gt 5049
_reflns_number_total 7172
_reflns_threshold_expression >2sigma(I)
_cod_data_source_file 1267-2270.cff
_cod_data_source_block b
_cod_depositor_comments
;
The following automatic conversions were performed:
'_symmetry_cell_setting' value 'Monoclinic' changed to 'monoclinic'
according to '/home/saulius/struct/CIF-dictionaries/cif_core.dic'
dictionary named 'cif_core.dic' version 2.4.1 from
2010-06-29.

'_exptl_absorpt_correction_type' value 'MULTI-SCAN' changed
to 'multi-scan' according to
'/home/saulius/struct/CIF-dictionaries/cif_core.dic' dictionary named
'cif_core.dic' version 2.4.1 from
2010-06-29.

'_refine_ls_hydrogen_treatment' value 'CONSTR' changed to
'constr' according to '/home/saulius/struct/CIF-dictionaries/cif_core.dic'
dictionary named 'cif_core.dic' version 2.4.1 from 2010-06-29.

Automatic conversion script
Id: cif_fix_enum 1555 2011-01-17 13:19:09Z saulius 
;
_cod_original_sg_symbol_H-M P2(1)/n
_cod_database_code 8102287

loop_
_symmetry_equiv_pos_as_xyz
'x, y, z'
'-x+1/2, y+1/2, -z+1/2'
'-x, -y, -z'
'x-1/2, -y-1/2, z-1/2'

loop_
_atom_site_label
_atom_site_type_symbol
_atom_site_fract_x
_atom_site_fract_y
_atom_site_fract_z
_atom_site_U_iso_or_equiv
_atom_site_adp_type
_atom_site_occupancy
_atom_site_symmetry_multiplicity
_atom_site_calc_flag
_atom_site_refinement_flags
_atom_site_disorder_assembly
_atom_site_disorder_group
Cl1 Cl 0.80695(9) 0.85599(11) 0.14006(7) 0.0826(4) Uani 0.610(5) 1 d PDU A 1
O7 O 0.8253(8) 0.8783(6) 0.0643(5) 0.133(3) Uani 0.610(5) 1 d PDU A 1
O8 O 0.7133(5) 0.8919(6) 0.1452(6) 0.116(3) Uani 0.610(5) 1 d PDU A 1
O9 O 0.8850(7) 0.8620(7) 0.2167(5) 0.104(3) Uani 0.610(5) 1 d PDU A 1
O10 O 0.7856(6) 0.7546(4) 0.1254(5) 0.133(3) Uani 0.610(5) 1 d PDU A 1
Cl1' Cl 0.80695(9) 0.85599(11) 0.14006(7) 0.0826(4) Uani 0.390(5) 1 d PDU A 2
O7' O 0.8400(10) 0.9549(6) 0.1458(7) 0.133(3) Uani 0.390(5) 1 d PDU A 2
O8' O 0.8500(8) 0.8262(10) 0.0765(7) 0.116(3) Uani 0.390(5) 1 d PDU A 2
O9' O 0.8667(12) 0.8268(11) 0.2225(7) 0.104(3) Uani 0.390(5) 1 d PDU A 2
O10' O 0.7044(7) 0.8582(10) 0.1353(12) 0.133(3) Uani 0.390(5) 1 d PDU A 2
Co1 Co 0.20234(3) 0.97980(3) 0.35921(3) 0.03857(15) Uani 1 1 d U . .
S1 S 0.39844(7) 0.85230(6) 0.37060(5) 0.0445(2) Uani 1 1 d U . .
O1 O 0.2285(3) 0.7849(4) -0.0673(2) 0.1164(16) Uani 1 1 d U . .
O2 O 0.46666(19) 0.92492(19) 0.40683(16) 0.0562(7) Uani 1 1 d U . .
O3 O 0.4275(2) 0.76316(19) 0.40322(18) 0.0624(7) Uani 1 1 d U . .
O4 O 0.09487(18) 0.90174(17) 0.36557(16) 0.0475(6) Uani 1 1 d U . .
O5 O 0.0598(2) 0.76523(19) 0.40134(19) 0.0624(7) Uani 1 1 d U . .
O6 O 0.0722(2) 0.5953(2) 0.4670(2) 0.0704(8) Uani 1 1 d DU . .
N1 N 0.2245(2) 1.0013(2) 0.48180(19) 0.0457(7) Uani 1 1 d U . .
N2 N 0.1002(2) 1.0752(2) 0.3483(2) 0.0499(7) Uani 1 1 d U . .
N3 N 0.3063(2) 1.06236(19) 0.34460(18) 0.0410(6) Uani 1 1 d U . .
N4 N 0.1733(2) 0.96770(19) 0.23608(18) 0.0420(6) Uani 1 1 d U . .
N5 N 0.3758(3) 0.8562(2) -0.00126(19) 0.0550(8) Uani 1 1 d U . .
H5 H 0.4271 0.8830 -0.0114 0.066 Uiso 1 1 calc R . .
N6 N 0.2876(2) 0.87231(19) 0.38062(18) 0.0422(6) Uani 1 1 d U . .
C1 C 0.2955(3) 0.9629(3) 0.5462(2) 0.0542(9) Uani 1 1 d U . .
H1 H 0.3461 0.9280 0.5336 0.065 Uiso 1 1 calc R . .
C2 C 0.2962(4) 0.9731(3) 0.6302(3) 0.0654(11) Uani 1 1 d U . .
H2 H 0.3462 0.9457 0.6740 0.079 Uiso 1 1 calc R . .
C3 C 0.2208(4) 1.0252(3) 0.6486(3) 0.0787(14) Uani 1 1 d U . .
H3 H 0.2195 1.0325 0.7052 0.094 Uiso 1 1 calc R . .
C4 C 0.1477(4) 1.0662(3) 0.5830(3) 0.0719(13) Uani 1 1 d U . .
H4 H 0.0970 1.1014 0.5948 0.086 Uiso 1 1 calc R . .
C5 C 0.1508(3) 1.0541(3) 0.4990(3) 0.0524(9) Uani 1 1 d U . .
C6 C 0.0805(3) 1.0948(2) 0.4237(3) 0.0526(9) Uani 1 1 d U . .
C7 C -0.0007(4) 1.1509(3) 0.4253(4) 0.0717(13) Uani 1 1 d U . .
H7 H -0.0148 1.1641 0.4768 0.086 Uiso 1 1 calc R . .
C8 C -0.0601(4) 1.1867(3) 0.3485(4) 0.0795(15) Uani 1 1 d U . .
H8 H -0.1155 1.2231 0.3483 0.095 Uiso 1 1 calc R . .
C9 C -0.0381(3) 1.1691(3) 0.2735(4) 0.0738(13) Uani 1 1 d U . .
H9 H -0.0763 1.1946 0.2222 0.089 Uiso 1 1 calc R . .
C10 C 0.0425(3) 1.1123(3) 0.2755(3) 0.0605(10) Uani 1 1 d U . .
H10 H 0.0574 1.0993 0.2243 0.073 Uiso 1 1 calc R . .
C11 C 0.3724(3) 1.1103(2) 0.4070(2) 0.0481(8) Uani 1 1 d U . .
H11 H 0.3677 1.1070 0.4630 0.058 Uiso 1 1 calc R . .
C12 C 0.4467(3) 1.1643(3) 0.3893(3) 0.0542(9) Uani 1 1 d U . .
H12 H 0.4905 1.1977 0.4328 0.065 Uiso 1 1 calc R . .
C13 C 0.4550(3) 1.1680(3) 0.3074(3) 0.0561(10) Uani 1 1 d U . .
H13 H 0.5052 1.2034 0.2951 0.067 Uiso 1 1 calc R . .
C14 C 0.3886(3) 1.1189(3) 0.2428(3) 0.0515(9) Uani 1 1 d U . .
H14 H 0.3943 1.1203 0.1870 0.062 Uiso 1 1 calc R . .
C15 C 0.3132(2) 1.0674(2) 0.2628(2) 0.0406(7) Uani 1 1 d U . .
C16 C 0.2351(3) 1.0160(2) 0.2004(2) 0.0417(7) Uani 1 1 d U . .
C17 C 0.2195(3) 1.0178(3) 0.1126(2) 0.0511(9) Uani 1 1 d U . .
H17 H 0.2619 1.0518 0.0889 0.061 Uiso 1 1 calc R . .
C18 C 0.1402(3) 0.9685(3) 0.0602(3) 0.0572(10) Uani 1 1 d U . .
H18 H 0.1290 0.9682 0.0010 0.069 Uiso 1 1 calc R . .
C19 C 0.0779(3) 0.9197(3) 0.0974(3) 0.0564(9) Uani 1 1 d U . .
H19 H 0.0239 0.8864 0.0634 0.068 Uiso 1 1 calc R . .
C20 C 0.0959(3) 0.9207(3) 0.1849(2) 0.0501(9) Uani 1 1 d U . .
H20 H 0.0534 0.8879 0.2094 0.060 Uiso 1 1 calc R . .
C21 C 0.3248(4) 0.8463(4) -0.1554(3) 0.0878(16) Uani 1 1 d U . .
H21A H 0.3429 0.7920 -0.1796 0.132 Uiso 1 1 calc R . .
H21B H 0.3799 0.8886 -0.1465 0.132 Uiso 1 1 calc R . .
H21C H 0.2643 0.8714 -0.1941 0.132 Uiso 1 1 calc R . .
C22 C 0.3048(4) 0.8255(4) -0.0708(3) 0.0708(12) Uani 1 1 d U . .
C23 C 0.3783(3) 0.8508(2) 0.0853(2) 0.0440(8) Uani 1 1 d U . .
C24 C 0.4558(3) 0.8980(3) 0.1442(2) 0.0488(8) Uani 1 1 d U . .
H24 H 0.5040 0.9297 0.1251 0.059 Uiso 1 1 calc R . .
C25 C 0.4616(3) 0.8980(2) 0.2304(2) 0.0462(8) Uani 1 1 d U . .
H25 H 0.5133 0.9298 0.2690 0.055 Uiso 1 1 calc R . .
C26 C 0.3908(3) 0.8508(2) 0.2596(2) 0.0402(7) Uani 1 1 d U . .
C27 C 0.3158(3) 0.8014(2) 0.2020(2) 0.0441(8) Uani 1 1 d U . .
H27 H 0.2693 0.7681 0.2219 0.053 Uiso 1 1 calc R . .
C28 C 0.3092(3) 0.8009(2) 0.1157(2) 0.0449(8) Uani 1 1 d U . .
H28 H 0.2587 0.7672 0.0777 0.054 Uiso 1 1 calc R . .
C29 C 0.2306(3) 0.7950(3) 0.3999(3) 0.0535(9) Uani 1 1 d U . .
H29A H 0.2614 0.7753 0.4585 0.064 Uiso 1 1 calc R . .
H29B H 0.2338 0.7456 0.3617 0.064 Uiso 1 1 calc R . .
C30 C 0.1209(3) 0.8207(2) 0.3886(2) 0.0456(8) Uani 1 1 d U . .
H1W H 0.0818 0.6480 0.4496 0.075 Uiso 1 1 d D . .
H2W H 0.1211 0.5897 0.5128 0.070 Uiso 1 1 d D . .

loop_
_atom_site_aniso_label
_atom_site_aniso_U_11
_atom_site_aniso_U_22
_atom_site_aniso_U_33
_atom_site_aniso_U_23
_atom_site_aniso_U_13
_atom_site_aniso_U_12
Cl1 0.0539(6) 0.1401(13) 0.0579(7) -0.0009(7) 0.0224(5) 0.0023(7)
O7 0.168(6) 0.143(6) 0.117(5) 0.030(4) 0.089(5) 0.007(5)
O8 0.074(3) 0.156(6) 0.113(4) -0.073(4) 0.016(3) 0.010(4)
O9 0.074(4) 0.149(8) 0.086(3) 0.003(4) 0.018(3) -0.003(4)
O10 0.133(5) 0.110(5) 0.163(6) -0.030(4) 0.055(5) -0.037(4)
Cl1' 0.0539(6) 0.1401(13) 0.0579(7) -0.0009(7) 0.0224(5) 0.0023(7)
O7' 0.168(6) 0.143(6) 0.117(5) 0.030(4) 0.089(5) 0.007(5)
O8' 0.074(3) 0.156(6) 0.113(4) -0.073(4) 0.016(3) 0.010(4)
O9' 0.074(4) 0.149(8) 0.086(3) 0.003(4) 0.018(3) -0.003(4)
O10' 0.133(5) 0.110(5) 0.163(6) -0.030(4) 0.055(5) -0.037(4)
Co1 0.0370(3) 0.0422(3) 0.0410(3) 0.00256(19) 0.01833(19) 0.00199(19)
S1 0.0416(5) 0.0552(5) 0.0392(4) 0.0007(4) 0.0154(4) 0.0089(4)
O1 0.092(3) 0.195(5) 0.062(2) -0.024(2) 0.022(2) -0.051(3)
O2 0.0424(14) 0.0764(18) 0.0486(14) -0.0136(13) 0.0111(11) -0.0014(13)
O3 0.0635(17) 0.0695(18) 0.0582(16) 0.0139(14) 0.0240(14) 0.0239(14)
O4 0.0446(13) 0.0513(15) 0.0528(14) 0.0031(11) 0.0236(11) -0.0015(11)
O5 0.0626(17) 0.0598(17) 0.0745(19) 0.0053(14) 0.0352(15) -0.0091(14)
O6 0.074(2) 0.0672(19) 0.074(2) 0.0013(15) 0.0283(16) 0.0026(16)
N1 0.0476(17) 0.0485(17) 0.0485(17) -0.0017(13) 0.0261(14) -0.0021(13)
N2 0.0420(16) 0.0424(16) 0.070(2) -0.0013(14) 0.0226(15) -0.0010(13)
N3 0.0354(14) 0.0428(15) 0.0451(15) 0.0057(12) 0.0118(12) 0.0041(12)
N4 0.0345(14) 0.0479(17) 0.0444(15) 0.0066(12) 0.0125(12) 0.0035(12)
N5 0.0547(19) 0.073(2) 0.0424(16) 0.0012(15) 0.0221(15) 0.0008(16)
N6 0.0435(15) 0.0462(16) 0.0425(15) 0.0014(12) 0.0212(12) 0.0040(12)
C1 0.059(2) 0.062(2) 0.047(2) -0.0035(17) 0.0227(18) -0.0006(18)
C2 0.081(3) 0.074(3) 0.046(2) -0.0016(19) 0.025(2) -0.007(2)
C3 0.109(4) 0.085(3) 0.058(3) -0.020(2) 0.049(3) -0.016(3)
C4 0.088(3) 0.069(3) 0.076(3) -0.013(2) 0.053(3) -0.001(2)
C5 0.059(2) 0.046(2) 0.066(2) -0.0118(17) 0.040(2) -0.0100(17)
C6 0.046(2) 0.0421(19) 0.078(3) -0.0034(18) 0.0301(19) -0.0031(15)
C7 0.064(3) 0.056(2) 0.111(4) -0.014(2) 0.051(3) -0.003(2)
C8 0.049(2) 0.056(3) 0.136(5) -0.001(3) 0.030(3) 0.010(2)
C9 0.042(2) 0.056(2) 0.117(4) 0.004(3) 0.013(2) 0.0042(18)
C10 0.045(2) 0.053(2) 0.079(3) 0.005(2) 0.011(2) 0.0061(17)
C11 0.0457(19) 0.047(2) 0.049(2) 0.0005(16) 0.0095(16) -0.0012(15)
C12 0.048(2) 0.051(2) 0.059(2) 0.0036(17) 0.0078(18) -0.0065(17)
C13 0.046(2) 0.054(2) 0.068(3) 0.0117(19) 0.0152(19) -0.0062(17)
C14 0.052(2) 0.053(2) 0.055(2) 0.0133(17) 0.0238(18) 0.0005(16)
C15 0.0390(17) 0.0396(17) 0.0454(18) 0.0085(14) 0.0157(14) 0.0045(13)
C16 0.0382(17) 0.0431(18) 0.0467(18) 0.0098(15) 0.0169(15) 0.0076(14)
C17 0.051(2) 0.058(2) 0.048(2) 0.0104(17) 0.0197(17) 0.0046(17)
C18 0.058(2) 0.068(3) 0.043(2) 0.0077(18) 0.0109(17) 0.0084(19)
C19 0.047(2) 0.062(2) 0.056(2) -0.0008(18) 0.0056(17) 0.0014(18)
C20 0.0397(18) 0.056(2) 0.055(2) 0.0057(17) 0.0137(16) -0.0019(16)
C21 0.078(3) 0.145(5) 0.043(2) 0.003(3) 0.022(2) 0.009(3)
C22 0.061(3) 0.102(4) 0.053(2) -0.004(2) 0.020(2) 0.003(2)
C23 0.0445(18) 0.050(2) 0.0422(18) -0.0025(15) 0.0202(15) 0.0046(15)
C24 0.0467(19) 0.054(2) 0.053(2) -0.0025(16) 0.0266(17) -0.0065(16)
C25 0.0407(18) 0.051(2) 0.051(2) -0.0062(16) 0.0199(16) -0.0030(15)
C26 0.0391(17) 0.0430(18) 0.0435(17) -0.0021(14) 0.0200(14) 0.0057(13)
C27 0.0411(18) 0.0459(19) 0.0510(19) 0.0000(15) 0.0224(16) -0.0027(14)
C28 0.0430(18) 0.049(2) 0.0451(18) -0.0035(15) 0.0162(15) -0.0022(15)
C29 0.059(2) 0.050(2) 0.059(2) 0.0068(17) 0.0284(19) 0.0039(17)
C30 0.053(2) 0.051(2) 0.0392(17) -0.0030(15) 0.0250(15) -0.0072(16)

loop_
_atom_type_symbol
_atom_type_description
_atom_type_scat_dispersion_real
_atom_type_scat_dispersion_imag
_atom_type_scat_source
C C 0.0033 0.0016 'International Tables Vol C Tables 4.2.6.8 and 6.1.1.4'
H H 0.0000 0.0000 'International Tables Vol C Tables 4.2.6.8 and 6.1.1.4'
N N 0.0061 0.0033 'International Tables Vol C Tables 4.2.6.8 and 6.1.1.4'
O O 0.0106 0.0060 'International Tables Vol C Tables 4.2.6.8 and 6.1.1.4'
S S 0.1246 0.1234 'International Tables Vol C Tables 4.2.6.8 and 6.1.1.4'
Co Co 0.3494 0.9721 'International Tables Vol C Tables 4.2.6.8 and 6.1.1.4'
Cl Cl 0.1484 0.1585 'International Tables Vol C Tables 4.2.6.8 and 6.1.1.4'

loop_
_geom_angle_atom_site_label_1
_geom_angle_atom_site_label_2
_geom_angle_atom_site_label_3
_geom_angle
_geom_angle_site_symmetry_1
_geom_angle_site_symmetry_3
_geom_angle_publ_flag
O7 Cl1 O9 120.1(6) . . ?
O7 Cl1 O8 111.1(6) . . ?
O9 Cl1 O8 113.6(6) . . ?
O7 Cl1 O10 100.1(5) . . ?
O9 Cl1 O10 105.3(5) . . ?
O8 Cl1 O10 104.2(5) . . ?
O4 Co1 N4 93.59(11) . . ?
O4 Co1 N3 175.87(11) . . ?
N4 Co1 N3 82.93(12) . . ?
O4 Co1 N6 85.25(11) . . ?
N4 Co1 N6 92.62(11) . . ?
N3 Co1 N6 97.10(12) . . ?
O4 Co1 N1 86.88(11) . . ?
N4 Co1 N1 175.09(12) . . ?
N3 Co1 N1 96.40(12) . . ?
N6 Co1 N1 92.28(12) . . ?
O4 Co1 N2 84.83(11) . . ?
N4 Co1 N2 92.34(13) . . ?
N3 Co1 N2 93.07(12) . . ?
N6 Co1 N2 169.17(12) . . ?
N1 Co1 N2 82.83(13) . . ?
O2 S1 O3 117.57(17) . . ?
O2 S1 N6 109.86(15) . . ?
O3 S1 N6 107.78(16) . . ?
O2 S1 C26 105.67(16) . . ?
O3 S1 C26 106.98(16) . . ?
N6 S1 C26 108.67(15) . . ?
C30 O4 Co1 116.0(2) . . ?
H1W O6 H2W 102.8 . . ?
C1 N1 C5 119.9(3) . . ?
C1 N1 Co1 126.6(2) . . ?
C5 N1 Co1 113.1(3) . . ?
C10 N2 C6 119.4(3) . . ?
C10 N2 Co1 127.1(3) . . ?
C6 N2 Co1 112.9(3) . . ?
C11 N3 C15 119.1(3) . . ?
C11 N3 Co1 126.7(2) . . ?
C15 N3 Co1 114.1(2) . . ?
C20 N4 C16 119.2(3) . . ?
C20 N4 Co1 125.8(2) . . ?
C16 N4 Co1 114.9(2) . . ?
C22 N5 C23 129.2(4) . . ?
C22 N5 H5 115.4 . . ?
C23 N5 H5 115.4 . . ?
C29 N6 S1 116.6(2) . . ?
C29 N6 Co1 110.9(2) . . ?
S1 N6 Co1 132.05(17) . . ?
N1 C1 C2 122.0(4) . . ?
N1 C1 H1 119.0 . . ?
C2 C1 H1 119.0 . . ?
C1 C2 C3 118.7(4) . . ?
C1 C2 H2 120.6 . . ?
C3 C2 H2 120.6 . . ?
C4 C3 C2 120.0(4) . . ?
C4 C3 H3 120.0 . . ?
C2 C3 H3 120.0 . . ?
C3 C4 C5 119.0(4) . . ?
C3 C4 H4 120.5 . . ?
C5 C4 H4 120.5 . . ?
N1 C5 C4 120.3(4) . . ?
N1 C5 C6 114.6(3) . . ?
C4 C5 C6 125.1(4) . . ?
N2 C6 C7 120.4(4) . . ?
N2 C6 C5 114.7(3) . . ?
C7 C6 C5 124.9(4) . . ?
C8 C7 C6 118.6(5) . . ?
C8 C7 H7 120.7 . . ?
C6 C7 H7 120.7 . . ?
C9 C8 C7 120.7(4) . . ?
C9 C8 H8 119.7 . . ?
C7 C8 H8 119.7 . . ?
C8 C9 C10 118.2(5) . . ?
C8 C9 H9 120.9 . . ?
C10 C9 H9 120.9 . . ?
N2 C10 C9 122.6(5) . . ?
N2 C10 H10 118.7 . . ?
C9 C10 H10 118.7 . . ?
N3 C11 C12 121.6(3) . . ?
N3 C11 H11 119.2 . . ?
C12 C11 H11 119.2 . . ?
C13 C12 C11 119.4(4) . . ?
C13 C12 H12 120.3 . . ?
C11 C12 H12 120.3 . . ?
C12 C13 C14 120.0(4) . . ?
C12 C13 H13 120.0 . . ?
C14 C13 H13 120.0 . . ?
C13 C14 C15 118.8(4) . . ?
C13 C14 H14 120.6 . . ?
C15 C14 H14 120.6 . . ?
N3 C15 C14 121.2(3) . . ?
N3 C15 C16 114.2(3) . . ?
C14 C15 C16 124.7(3) . . ?
N4 C16 C17 121.1(3) . . ?
N4 C16 C15 113.7(3) . . ?
C17 C16 C15 125.1(3) . . ?
C16 C17 C18 119.4(4) . . ?
C16 C17 H17 120.3 . . ?
C18 C17 H17 120.3 . . ?
C19 C18 C17 118.8(4) . . ?
C19 C18 H18 120.6 . . ?
C17 C18 H18 120.6 . . ?
C20 C19 C18 119.7(4) . . ?
C20 C19 H19 120.2 . . ?
C18 C19 H19 120.2 . . ?
N4 C20 C19 121.9(3) . . ?
N4 C20 H20 119.1 . . ?
C19 C20 H20 119.1 . . ?
C22 C21 H21A 109.5 . . ?
C22 C21 H21B 109.5 . . ?
H21A C21 H21B 109.5 . . ?
C22 C21 H21C 109.5 . . ?
H21A C21 H21C 109.5 . . ?
H21B C21 H21C 109.5 . . ?
O1 C22 N5 123.5(4) . . ?
O1 C22 C21 121.4(4) . . ?
N5 C22 C21 115.1(4) . . ?
C28 C23 N5 123.9(3) . . ?
C28 C23 C24 118.8(3) . . ?
N5 C23 C24 117.2(3) . . ?
C25 C24 C23 120.6(3) . . ?
C25 C24 H24 119.7 . . ?
C23 C24 H24 119.7 . . ?
C24 C25 C26 120.2(3) . . ?
C24 C25 H25 119.9 . . ?
C26 C25 H25 119.9 . . ?
C25 C26 C27 119.5(3) . . ?
C25 C26 S1 119.7(3) . . ?
C27 C26 S1 120.8(3) . . ?
C28 C27 C26 120.8(3) . . ?
C28 C27 H27 119.6 . . ?
C26 C27 H27 119.6 . . ?
C27 C28 C23 119.9(3) . . ?
C27 C28 H28 120.0 . . ?
C23 C28 H28 120.0 . . ?
N6 C29 C30 109.9(3) . . ?
N6 C29 H29A 109.7 . . ?
C30 C29 H29A 109.7 . . ?
N6 C29 H29B 109.7 . . ?
C30 C29 H29B 109.7 . . ?
H29A C29 H29B 108.2 . . ?
O5 C30 O4 122.4(3) . . ?
O5 C30 C29 120.3(3) . . ?
O4 C30 C29 117.3(3) . . ?

loop_
_geom_bond_atom_site_label_1
_geom_bond_atom_site_label_2
_geom_bond_distance
_geom_bond_site_symmetry_2
_geom_bond_publ_flag
Cl1 O7 1.363(6) . ?
Cl1 O9 1.393(6) . ?
Cl1 O8 1.408(5) . ?
Cl1 O10 1.544(6) . ?
Co1 O4 1.896(2) . ?
Co1 N4 1.933(3) . ?
Co1 N3 1.941(3) . ?
Co1 N6 1.952(3) . ?
Co1 N1 1.953(3) . ?
Co1 N2 1.963(3) . ?
S1 O2 1.440(3) . ?
S1 O3 1.444(3) . ?
S1 N6 1.593(3) . ?
S1 C26 1.775(3) . ?
O1 C22 1.219(6) . ?
O4 C30 1.284(4) . ?
O5 C30 1.232(4) . ?
O6 H1W 0.8559 . ?
O6 H2W 0.8515 . ?
N1 C1 1.337(5) . ?
N1 C5 1.365(5) . ?
N2 C10 1.339(5) . ?
N2 C6 1.356(5) . ?
N3 C11 1.354(4) . ?
N3 C15 1.360(4) . ?
N4 C20 1.341(4) . ?
N4 C16 1.356(4) . ?
N5 C22 1.344(5) . ?
N5 C23 1.398(4) . ?
N5 H5 0.8600 . ?
N6 C29 1.472(5) . ?
C1 C2 1.369(5) . ?
C1 H1 0.9300 . ?
C2 C3 1.386(7) . ?
C2 H2 0.9300 . ?
C3 C4 1.379(7) . ?
C3 H3 0.9300 . ?
C4 C5 1.387(6) . ?
C4 H4 0.9300 . ?
C5 C6 1.456(6) . ?
C6 C7 1.394(6) . ?
C7 C8 1.388(7) . ?
C7 H7 0.9300 . ?
C8 C9 1.358(7) . ?
C8 H8 0.9300 . ?
C9 C10 1.380(6) . ?
C9 H9 0.9300 . ?
C10 H10 0.9300 . ?
C11 C12 1.385(5) . ?
C11 H11 0.9300 . ?
C12 C13 1.367(6) . ?
C12 H12 0.9300 . ?
C13 C14 1.385(6) . ?
C13 H13 0.9300 . ?
C14 C15 1.392(5) . ?
C14 H14 0.9300 . ?
C15 C16 1.462(5) . ?
C16 C17 1.381(5) . ?
C17 C18 1.384(6) . ?
C17 H17 0.9300 . ?
C18 C19 1.380(6) . ?
C18 H18 0.9300 . ?
C19 C20 1.370(5) . ?
C19 H19 0.9300 . ?
C20 H20 0.9300 . ?
C21 C22 1.505(6) . ?
C21 H21A 0.9600 . ?
C21 H21B 0.9600 . ?
C21 H21C 0.9600 . ?
C23 C28 1.395(5) . ?
C23 C24 1.398(5) . ?
C24 C25 1.379(5) . ?
C24 H24 0.9300 . ?
C25 C26 1.381(5) . ?
C25 H25 0.9300 . ?
C26 C27 1.387(5) . ?
C27 C28 1.379(5) . ?
C27 H27 0.9300 . ?
C28 H28 0.9300 . ?
C29 C30 1.505(5) . ?
C29 H29A 0.9700 . ?
C29 H29B 0.9700 . ?

loop_
_geom_hbond_atom_site_label_D
_geom_hbond_atom_site_label_H
_geom_hbond_atom_site_label_A
_geom_hbond_distance_DH
_geom_hbond_distance_HA
_geom_hbond_distance_DA
_geom_hbond_angle_DHA
_geom_hbond_site_symmetry_A
N5 H5 O6 0.86 2.13 2.956(4) 160.9 4_675
O6 H1W O5 0.86 1.90 2.734(4) 162.9 .
O6 H2W O8 0.85 2.18 2.994(9) 160.2 4_576
O6 H2W Cl1 0.85 2.90 3.687(3) 155.2 4_576

loop_
_geom_torsion_atom_site_label_1
_geom_torsion_atom_site_label_2
_geom_torsion_atom_site_label_3
_geom_torsion_atom_site_label_4
_geom_torsion
_geom_torsion_site_symmetry_1
_geom_torsion_site_symmetry_2
_geom_torsion_site_symmetry_3
_geom_torsion_site_symmetry_4
_geom_torsion_publ_flag
N4 Co1 O4 C30 99.3(2) . . . . ?
N3 Co1 O4 C30 131.7(15) . . . . ?
N6 Co1 O4 C30 6.9(2) . . . . ?
N1 Co1 O4 C30 -85.6(2) . . . . ?
N2 Co1 O4 C30 -168.7(3) . . . . ?
O4 Co1 N1 C1 99.1(3) . . . . ?
N4 Co1 N1 C1 -165.3(13) . . . . ?
N3 Co1 N1 C1 -83.4(3) . . . . ?
N6 Co1 N1 C1 14.0(3) . . . . ?
N2 Co1 N1 C1 -175.7(3) . . . . ?
O4 Co1 N1 C5 -73.5(2) . . . . ?
N4 Co1 N1 C5 22.1(15) . . . . ?
N3 Co1 N1 C5 104.0(2) . . . . ?
N6 Co1 N1 C5 -158.6(2) . . . . ?
N2 Co1 N1 C5 11.7(2) . . . . ?
O4 Co1 N2 C10 -96.2(3) . . . . ?
N4 Co1 N2 C10 -2.8(3) . . . . ?
N3 Co1 N2 C10 80.3(3) . . . . ?
N6 Co1 N2 C10 -120.0(7) . . . . ?
N1 Co1 N2 C10 176.4(3) . . . . ?
O4 Co1 N2 C6 75.2(2) . . . . ?
N4 Co1 N2 C6 168.6(2) . . . . ?
N3 Co1 N2 C6 -108.4(2) . . . . ?
N6 Co1 N2 C6 51.4(8) . . . . ?
N1 Co1 N2 C6 -12.3(2) . . . . ?
O4 Co1 N3 C11 146.4(15) . . . . ?
N4 Co1 N3 C11 179.0(3) . . . . ?
N6 Co1 N3 C11 -89.2(3) . . . . ?
N1 Co1 N3 C11 3.9(3) . . . . ?
N2 Co1 N3 C11 87.0(3) . . . . ?
O4 Co1 N3 C15 -36.5(17) . . . . ?
N4 Co1 N3 C15 -3.8(2) . . . . ?
N6 Co1 N3 C15 87.9(2) . . . . ?
N1 Co1 N3 C15 -178.9(2) . . . . ?
N2 Co1 N3 C15 -95.8(2) . . . . ?
O4 Co1 N4 C20 3.2(3) . . . . ?
N3 Co1 N4 C20 -174.6(3) . . . . ?
N6 Co1 N4 C20 88.6(3) . . . . ?
N1 Co1 N4 C20 -92.1(14) . . . . ?
N2 Co1 N4 C20 -81.8(3) . . . . ?
O4 Co1 N4 C16 179.4(2) . . . . ?
N3 Co1 N4 C16 1.6(2) . . . . ?
N6 Co1 N4 C16 -95.2(2) . . . . ?
N1 Co1 N4 C16 84.1(14) . . . . ?
N2 Co1 N4 C16 94.4(2) . . . . ?
O2 S1 N6 C29 -142.6(3) . . . . ?
O3 S1 N6 C29 -13.4(3) . . . . ?
C26 S1 N6 C29 102.2(3) . . . . ?
O2 S1 N6 Co1 45.7(3) . . . . ?
O3 S1 N6 Co1 174.9(2) . . . . ?
C26 S1 N6 Co1 -69.5(3) . . . . ?
O4 Co1 N6 C29 -6.7(2) . . . . ?
N4 Co1 N6 C29 -100.1(2) . . . . ?
N3 Co1 N6 C29 176.7(2) . . . . ?
N1 Co1 N6 C29 80.0(2) . . . . ?
N2 Co1 N6 C29 17.1(8) . . . . ?
O4 Co1 N6 S1 165.4(2) . . . . ?
N4 Co1 N6 S1 72.0(2) . . . . ?
N3 Co1 N6 S1 -11.2(2) . . . . ?
N1 Co1 N6 S1 -108.0(2) . . . . ?
N2 Co1 N6 S1 -170.8(6) . . . . ?
C5 N1 C1 C2 1.2(6) . . . . ?
Co1 N1 C1 C2 -170.9(3) . . . . ?
N1 C1 C2 C3 -0.1(6) . . . . ?
C1 C2 C3 C4 -0.7(7) . . . . ?
C2 C3 C4 C5 0.3(7) . . . . ?
C1 N1 C5 C4 -1.6(5) . . . . ?
Co1 N1 C5 C4 171.6(3) . . . . ?
C1 N1 C5 C6 177.7(3) . . . . ?
Co1 N1 C5 C6 -9.1(4) . . . . ?
C3 C4 C5 N1 0.9(6) . . . . ?
C3 C4 C5 C6 -178.4(4) . . . . ?
C10 N2 C6 C7 1.8(5) . . . . ?
Co1 N2 C6 C7 -170.3(3) . . . . ?
C10 N2 C6 C5 -177.3(3) . . . . ?
Co1 N2 C6 C5 10.7(4) . . . . ?
N1 C5 C6 N2 -1.1(5) . . . . ?
C4 C5 C6 N2 178.2(4) . . . . ?
N1 C5 C6 C7 179.9(4) . . . . ?
C4 C5 C6 C7 -0.8(6) . . . . ?
N2 C6 C7 C8 -0.5(6) . . . . ?
C5 C6 C7 C8 178.4(4) . . . . ?
C6 C7 C8 C9 -1.5(7) . . . . ?
C7 C8 C9 C10 2.2(7) . . . . ?
C6 N2 C10 C9 -1.1(6) . . . . ?
Co1 N2 C10 C9 169.7(3) . . . . ?
C8 C9 C10 N2 -0.9(6) . . . . ?
C15 N3 C11 C12 0.0(5) . . . . ?
Co1 N3 C11 C12 177.0(3) . . . . ?
N3 C11 C12 C13 -1.3(6) . . . . ?
C11 C12 C13 C14 0.9(6) . . . . ?
C12 C13 C14 C15 0.9(6) . . . . ?
C11 N3 C15 C14 1.8(5) . . . . ?
Co1 N3 C15 C14 -175.6(3) . . . . ?
C11 N3 C15 C16 -177.4(3) . . . . ?
Co1 N3 C15 C16 5.2(3) . . . . ?
C13 C14 C15 N3 -2.3(5) . . . . ?
C13 C14 C15 C16 176.9(3) . . . . ?
C20 N4 C16 C17 0.2(5) . . . . ?
Co1 N4 C16 C17 -176.3(3) . . . . ?
C20 N4 C16 C15 177.2(3) . . . . ?
Co1 N4 C16 C15 0.7(4) . . . . ?
N3 C15 C16 N4 -3.9(4) . . . . ?
C14 C15 C16 N4 176.9(3) . . . . ?
N3 C15 C16 C17 173.0(3) . . . . ?
C14 C15 C16 C17 -6.2(5) . . . . ?
N4 C16 C17 C18 -0.8(5) . . . . ?
C15 C16 C17 C18 -177.5(3) . . . . ?
C16 C17 C18 C19 0.8(6) . . . . ?
C17 C18 C19 C20 -0.3(6) . . . . ?
C16 N4 C20 C19 0.4(5) . . . . ?
Co1 N4 C20 C19 176.5(3) . . . . ?
C18 C19 C20 N4 -0.3(6) . . . . ?
C23 N5 C22 O1 -1.2(8) . . . . ?
C23 N5 C22 C21 177.8(4) . . . . ?
C22 N5 C23 C28 8.1(6) . . . . ?
C22 N5 C23 C24 -172.6(4) . . . . ?
C28 C23 C24 C25 -2.5(5) . . . . ?
N5 C23 C24 C25 178.2(3) . . . . ?
C23 C24 C25 C26 0.3(5) . . . . ?
C24 C25 C26 C27 1.9(5) . . . . ?
C24 C25 C26 S1 -179.4(3) . . . . ?
O2 S1 C26 C25 14.6(3) . . . . ?
O3 S1 C26 C25 -111.4(3) . . . . ?
N6 S1 C26 C25 132.5(3) . . . . ?
O2 S1 C26 C27 -166.6(3) . . . . ?
O3 S1 C26 C27 67.3(3) . . . . ?
N6 S1 C26 C27 -48.8(3) . . . . ?
C25 C26 C27 C28 -1.9(5) . . . . ?
S1 C26 C27 C28 179.4(3) . . . . ?
C26 C27 C28 C23 -0.3(5) . . . . ?
N5 C23 C28 C27 -178.3(3) . . . . ?
C24 C23 C28 C27 2.4(5) . . . . ?
S1 N6 C29 C30 -167.9(2) . . . . ?
Co1 N6 C29 C30 5.5(4) . . . . ?
Co1 O4 C30 O5 174.5(3) . . . . ?
Co1 O4 C30 C29 -5.4(4) . . . . ?
N6 C29 C30 O5 179.8(3) . . . . ?
N6 C29 C30 O4 -0.3(5) . . . . ?
